data_2232633
loop_
_publ_author_name
'Fan, Ping'
'Ge, Chunhua'
'Zhang, Xiangdong'
'Zhang, Rui'
'Li, Su'

_publ_section_title
;
 <i>cis</i>-<i>N</i>^1^,<i>N</i>^2^-Bis(2-hydroxybenzylidene)cyclohexane-1,2-diamine
;
_journal_coeditor_code CV5199
_journal_issue 12
_journal_name_full 'Acta Crystallographica Section E'
_journal_page_first o3399
_journal_paper_doi 10.1107/S1600536811049038
_journal_volume 67
_journal_year 2011
_chemical_formula_iupac 'C20 H22 N2 O2'
_chemical_formula_moiety 'C20 H22 N2 O2'
_chemical_formula_sum 'C20 H22 N2 O2'
_chemical_formula_weight 322.40
_chemical_name_common
;
<i>cis</i>-<i>N</i>^1^,<i>N</i>^2^-Bis(2-hydroxybenzylidene)cyclohexane-
1,2-diamine
;
_chemical_name_systematic
;
2-(<i>N</i>-{2-[(2-hydroxybenzylidene)amino]cyclohexyl}carboximidoyl)phenol
;
_space_group_IT_number 19
_symmetry_cell_setting orthorhombic
_symmetry_space_group_name_Hall 'P 2ac 2ab'
_symmetry_space_group_name_H-M 'P 21 21 21'
_atom_sites_solution_hydrogens geom
_atom_sites_solution_primary direct
_atom_sites_solution_secondary difmap
_audit_creation_method SHELXL-97
_cell_angle_alpha 90.00
_cell_angle_beta 90.00
_cell_angle_gamma 90.00
_cell_formula_units_Z 4
_cell_length_a 6.125(3)
_cell_length_b 13.763(6)
_cell_length_c 21.537(9)
_cell_measurement_reflns_used 126
_cell_measurement_temperature 296(2)
_cell_measurement_theta_max 23.13
_cell_measurement_theta_min 2.46
_cell_volume 1815.5(14)
_computing_cell_refinement 'SAINT (Bruker, 2001)'
_computing_data_collection 'SMART (Bruker, 2001)'
_computing_data_reduction 'SAINT (Bruker, 2001)'
_computing_molecular_graphics 'SHELXTL (Sheldrick, 2008)'
_computing_publication_material 'SHELXL97 (Sheldrick, 2008), PLATON (Spek, 2009) and WinGX (Farrugia, 1999)'
_computing_structure_refinement 'SHELXL97 (Sheldrick, 2008)'
_computing_structure_solution 'SHELXS97 (Sheldrick, 2008)'
_diffrn_ambient_temperature 296(2)
_diffrn_measured_fraction_theta_full 0.964
_diffrn_measured_fraction_theta_max 0.964
_diffrn_measurement_device_type 'Bruker SMART CCD area-detector'
_diffrn_measurement_method '\f and \w scans'
_diffrn_radiation_monochromator graphite
_diffrn_radiation_source 'fine-focus sealed tube'
_diffrn_radiation_type MoK\a
_diffrn_radiation_wavelength 0.71073
_diffrn_reflns_av_R_equivalents 0.0258
_diffrn_reflns_av_sigmaI/netI 0.0429
_diffrn_reflns_limit_h_max 8
_diffrn_reflns_limit_h_min -8
_diffrn_reflns_limit_k_max 8
_diffrn_reflns_limit_k_min -18
_diffrn_reflns_limit_l_max 28
_diffrn_reflns_limit_l_min -27
_diffrn_reflns_number 9439
_diffrn_reflns_theta_full 28.17
_diffrn_reflns_theta_max 28.17
_diffrn_reflns_theta_min 1.89
_exptl_absorpt_coefficient_mu 0.077
_exptl_absorpt_correction_T_max 0.991
_exptl_absorpt_correction_T_min 0.987
_exptl_absorpt_correction_type multi-scan
_exptl_absorpt_process_details '(SADABS; Bruker, 2001)'
_exptl_crystal_colour yellow
_exptl_crystal_density_diffrn 1.180
_exptl_crystal_density_method 'not measured'
_exptl_crystal_description block
_exptl_crystal_F_000 688
_exptl_crystal_size_max 0.25
_exptl_crystal_size_mid 0.15
_exptl_crystal_size_min 0.12
_refine_diff_density_max 0.089
_refine_diff_density_min -0.103
_refine_ls_extinction_method none
_refine_ls_goodness_of_fit_ref 0.988
_refine_ls_hydrogen_treatment constr
_refine_ls_matrix_type full
_refine_ls_number_parameters 219
_refine_ls_number_reflns 4195
_refine_ls_number_restraints 0
_refine_ls_restrained_S_all 0.988
_refine_ls_R_factor_all 0.1064
_refine_ls_R_factor_gt 0.0437
_refine_ls_shift/su_max 0.000
_refine_ls_shift/su_mean 0.000
_refine_ls_structure_factor_coef Fsqd
_refine_ls_weighting_details 'calc w=1/[\s^2^(Fo^2^)+(0.0487P)^2^] where P=(Fo^2^+2Fc^2^)/3'
_refine_ls_weighting_scheme calc
_refine_ls_wR_factor_gt 0.0923
_refine_ls_wR_factor_ref 0.1154
_reflns_number_gt 2178
_reflns_number_total 4195
_reflns_threshold_expression I>2sigma(I)
_cod_data_source_file cv5199.cif
_cod_data_source_block I
_cod_original_cell_volume 1815.4(13)
_cod_database_code 2232633
_cod_database_fobs_code 2232633

loop_
_symmetry_equiv_pos_as_xyz
'x, y, z'
'-x+1/2, -y, z+1/2'
'-x, y+1/2, -z+1/2'
'x+1/2, -y+1/2, -z'

loop_
_atom_site_type_symbol
_atom_site_label
_atom_site_fract_x
_atom_site_fract_y
_atom_site_fract_z
_atom_site_U_iso_or_equiv
_atom_site_adp_type
_atom_site_calc_flag
_atom_site_refinement_flags
_atom_site_occupancy
_atom_site_symmetry_multiplicity
N N2 -0.0052(3) 1.09660(12) 0.07839(9) 0.0732(5) Uani d . 1 1
N N1 -0.0383(3) 0.92191(11) 0.14663(8) 0.0654(4) Uani d . 1 1
C C14 -0.0964(4) 1.13716(14) 0.03205(11) 0.0692(6) Uani d . 1 1
H H14 -0.2311 1.1672 0.0374 0.083 Uiso calc R 1 1
O O1 0.3379(3) 0.84294(11) 0.17057(9) 0.0955(5) Uani d . 1 1
H H1 0.2397 0.8833 0.1722 0.143 Uiso calc R 1 1
C C15 0.0042(3) 1.13768(13) -0.02904(10) 0.0622(5) Uani d . 1 1
C C7 -0.0724(4) 0.85231(15) 0.10808(9) 0.0642(5) Uani d . 1 1
H H7 -0.2020 0.8521 0.0856 0.077 Uiso calc R 1 1
C C13 -0.1099(4) 1.09759(15) 0.13967(10) 0.0736(6) Uani d . 1 1
H H13 -0.2294 1.1449 0.1388 0.088 Uiso calc R 1 1
C C20 0.2131(4) 1.09706(15) -0.03864(11) 0.0699(6) Uani d . 1 1
O O2 0.3257(3) 1.05667(15) 0.00898(8) 0.1061(6) Uani d . 1 1
H H2 0.2520 1.0593 0.0407 0.159 Uiso calc R 1 1
C C8 -0.2060(3) 0.99701(14) 0.15462(9) 0.0670(6) Uani d . 1 1
H H8 -0.3264 0.9838 0.1258 0.080 Uiso calc R 1 1
C C16 -0.1018(4) 1.17840(16) -0.07974(12) 0.0803(7) Uani d . 1 1
H H16 -0.2379 1.2071 -0.0742 0.096 Uiso calc R 1 1
C C5 0.0343(4) 0.69815(16) 0.05699(9) 0.0795(7) Uani d . 1 1
H H5 -0.0973 0.6984 0.0355 0.095 Uiso calc R 1 1
C C1 0.2831(4) 0.77194(15) 0.12906(11) 0.0720(6) Uani d . 1 1
C C6 0.0818(4) 0.77415(14) 0.09806(9) 0.0635(6) Uani d . 1 1
C C19 0.3026(4) 1.09673(16) -0.09734(12) 0.0848(7) Uani d . 1 1
H H19 0.4397 1.0695 -0.1038 0.102 Uiso calc R 1 1
C C17 -0.0095(5) 1.17723(17) -0.13826(12) 0.0919(8) Uani d . 1 1
H H17 -0.0835 1.2042 -0.1718 0.110 Uiso calc R 1 1
C C3 0.3740(6) 0.62313(19) 0.07855(15) 0.1027(9) Uani d . 1 1
H H3 0.4721 0.5726 0.0719 0.123 Uiso calc R 1 1
C C2 0.4287(4) 0.69612(18) 0.11904(13) 0.0940(8) Uani d . 1 1
H H2A 0.5621 0.6949 0.1396 0.113 Uiso calc R 1 1
C C18 0.1903(5) 1.13633(16) -0.14639(13) 0.0882(7) Uani d . 1 1
H H18 0.2521 1.1351 -0.1858 0.106 Uiso calc R 1 1
C C9 -0.2941(4) 0.99545(17) 0.22072(10) 0.0861(7) Uani d . 1 1
H H9A -0.4196 1.0382 0.2234 0.103 Uiso calc R 1 1
H H9B -0.3427 0.9302 0.2306 0.103 Uiso calc R 1 1
C C4 0.1800(6) 0.62283(17) 0.04797(13) 0.0955(9) Uani d . 1 1
H H4 0.1454 0.5722 0.0211 0.115 Uiso calc R 1 1
C C12 0.0551(5) 1.13028(19) 0.18700(12) 0.1004(8) Uani d . 1 1
H H12A 0.1016 1.1960 0.1774 0.120 Uiso calc R 1 1
H H12B 0.1822 1.0884 0.1850 0.120 Uiso calc R 1 1
C C10 -0.1265(5) 1.0268(2) 0.26770(11) 0.1056(9) Uani d . 1 1
H H10A -0.0067 0.9807 0.2680 0.127 Uiso calc R 1 1
H H10B -0.1918 1.0272 0.3087 0.127 Uiso calc R 1 1
C C11 -0.0396(6) 1.1276(2) 0.25261(13) 0.1206(10) Uani d . 1 1
H H11A 0.0729 1.1451 0.2823 0.145 Uiso calc R 1 1
H H11B -0.1568 1.1747 0.2560 0.145 Uiso calc R 1 1

loop_
_atom_site_aniso_label
_atom_site_aniso_U_11
_atom_site_aniso_U_22
_atom_site_aniso_U_33
_atom_site_aniso_U_12
_atom_site_aniso_U_13
_atom_site_aniso_U_23
N2 0.0736(12) 0.0638(10) 0.0823(12) 0.0124(10) 0.0150(11) 0.0022(10)
N1 0.0665(11) 0.0612(10) 0.0686(10) 0.0021(9) -0.0040(9) -0.0028(9)
C14 0.0631(14) 0.0491(11) 0.0953(16) 0.0074(10) 0.0081(14) -0.0095(11)
O1 0.0795(11) 0.0822(10) 0.1249(12) 0.0047(10) -0.0239(11) -0.0169(10)
C15 0.0558(12) 0.0503(11) 0.0807(14) -0.0014(10) 0.0059(12) -0.0102(10)
C7 0.0657(14) 0.0729(13) 0.0540(11) -0.0063(12) 0.0026(11) 0.0031(11)
C13 0.0736(15) 0.0627(12) 0.0846(15) 0.0136(11) 0.0117(14) -0.0044(12)
C20 0.0635(14) 0.0615(12) 0.0848(16) 0.0066(11) 0.0056(14) -0.0014(12)
O2 0.0858(12) 0.1315(14) 0.1009(12) 0.0447(11) 0.0156(11) 0.0126(12)
C8 0.0585(13) 0.0764(13) 0.0662(13) 0.0082(12) -0.0002(11) -0.0029(11)
C16 0.0686(15) 0.0780(14) 0.0943(17) 0.0114(12) -0.0031(15) -0.0093(14)
C5 0.1023(19) 0.0715(14) 0.0649(13) -0.0134(15) 0.0107(14) -0.0049(11)
C1 0.0746(16) 0.0562(12) 0.0850(16) -0.0052(12) 0.0086(14) 0.0037(12)
C6 0.0739(16) 0.0567(12) 0.0600(12) -0.0067(12) 0.0075(12) 0.0038(10)
C19 0.0761(16) 0.0802(15) 0.0980(18) 0.0085(14) 0.0251(16) -0.0053(14)
C17 0.104(2) 0.0924(17) 0.0795(17) 0.0148(16) -0.0074(17) -0.0083(14)
C3 0.116(3) 0.0641(16) 0.128(2) 0.0091(17) 0.046(2) 0.0023(16)
C2 0.0843(18) 0.0730(15) 0.125(2) 0.0094(15) 0.0115(17) 0.0144(16)
C18 0.104(2) 0.0741(15) 0.0870(18) 0.0034(16) 0.0185(17) -0.0029(13)
C9 0.0863(17) 0.0986(16) 0.0734(15) 0.0124(15) 0.0108(14) 0.0039(13)
C4 0.133(3) 0.0620(15) 0.0916(19) -0.0111(18) 0.037(2) -0.0087(13)
C12 0.101(2) 0.0944(18) 0.1055(19) -0.0143(16) 0.0050(17) -0.0323(14)
C10 0.115(2) 0.133(2) 0.0689(15) 0.028(2) -0.0044(17) -0.0073(16)
C11 0.122(2) 0.145(3) 0.0947(19) -0.005(2) -0.0084(19) -0.0495(19)

loop_
_atom_type_symbol
_atom_type_description
_atom_type_scat_dispersion_real
_atom_type_scat_dispersion_imag
_atom_type_scat_source
C C 0.0033 0.0016 'International Tables Vol C Tables 4.2.6.8 and 6.1.1.4'
H H 0.0000 0.0000 'International Tables Vol C Tables 4.2.6.8 and 6.1.1.4'
N N 0.0061 0.0033 'International Tables Vol C Tables 4.2.6.8 and 6.1.1.4'
O O 0.0106 0.0060 'International Tables Vol C Tables 4.2.6.8 and 6.1.1.4'

loop_
_geom_angle_atom_site_label_1
_geom_angle_atom_site_label_2
_geom_angle_atom_site_label_3
_geom_angle
C14 N2 C13 120.62(18)
C7 N1 C8 119.17(18)
N2 C14 C15 121.72(19)
N2 C14 H14 119.1
C15 C14 H14 119.1
C1 O1 H1 109.5
C16 C15 C20 118.0(2)
C16 C15 C14 121.0(2)
C20 C15 C14 121.0(2)
N1 C7 C6 123.0(2)
N1 C7 H7 118.5
C6 C7 H7 118.5
N2 C13 C12 108.59(19)
N2 C13 C8 110.31(16)
C12 C13 C8 112.61(19)
N2 C13 H13 108.4
C12 C13 H13 108.4
C8 C13 H13 108.4
O2 C20 C19 119.4(2)
O2 C20 C15 120.8(2)
C19 C20 C15 119.7(2)
C20 O2 H2 109.5
N1 C8 C9 110.34(17)
N1 C8 C13 109.95(16)
C9 C8 C13 110.13(17)
N1 C8 H8 108.8
C9 C8 H8 108.8
C13 C8 H8 108.8
C17 C16 C15 121.4(2)
C17 C16 H16 119.3
C15 C16 H16 119.3
C4 C5 C6 121.0(3)
C4 C5 H5 119.5
C6 C5 H5 119.5
O1 C1 C2 118.7(2)
O1 C1 C6 120.8(2)
C2 C1 C6 120.4(2)
C5 C6 C1 117.9(2)
C5 C6 C7 120.9(2)
C1 C6 C7 121.2(2)
C18 C19 C20 120.4(2)
C18 C19 H19 119.8
C20 C19 H19 119.8
C18 C17 C16 119.4(3)
C18 C17 H17 120.3
C16 C17 H17 120.3
C4 C3 C2 121.6(3)
C4 C3 H3 119.2
C2 C3 H3 119.2
C3 C2 C1 119.5(3)
C3 C2 H2A 120.3
C1 C2 H2A 120.3
C17 C18 C19 121.1(2)
C17 C18 H18 119.5
C19 C18 H18 119.5
C10 C9 C8 112.5(2)
C10 C9 H9A 109.1
C8 C9 H9A 109.1
C10 C9 H9B 109.1
C8 C9 H9B 109.1
H9A C9 H9B 107.8
C3 C4 C5 119.6(3)
C3 C4 H4 120.2
C5 C4 H4 120.2
C13 C12 C11 111.4(2)
C13 C12 H12A 109.3
C11 C12 H12A 109.3
C13 C12 H12B 109.3
C11 C12 H12B 109.3
H12A C12 H12B 108.0
C9 C10 C11 110.9(2)
C9 C10 H10A 109.5
C11 C10 H10A 109.5
C9 C10 H10B 109.5
C11 C10 H10B 109.5
H10A C10 H10B 108.1
C10 C11 C12 110.6(2)
C10 C11 H11A 109.5
C12 C11 H11A 109.5
C10 C11 H11B 109.5
C12 C11 H11B 109.5
H11A C11 H11B 108.1

loop_
_geom_bond_atom_site_label_1
_geom_bond_atom_site_label_2
_geom_bond_distance
N2 C14 1.273(3)
N2 C13 1.467(3)
N1 C7 1.285(2)
N1 C8 1.467(2)
C14 C15 1.453(3)
C14 H14 0.9300
O1 C1 1.366(2)
O1 H1 0.8200
C15 C16 1.389(3)
C15 C20 1.411(3)
C7 C6 1.448(3)
C7 H7 0.9300
C13 C12 1.504(3)
C13 C8 1.538(3)
C13 H13 0.9800
C20 O2 1.355(2)
C20 C19 1.378(3)
O2 H2 0.8200
C8 C9 1.523(3)
C8 H8 0.9800
C16 C17 1.382(3)
C16 H16 0.9300
C5 C4 1.381(4)
C5 C6 1.400(3)
C5 H5 0.9300
C1 C2 1.390(3)
C1 C6 1.402(3)
C19 C18 1.373(3)
C19 H19 0.9300
C17 C18 1.359(4)
C17 H17 0.9300
C3 C4 1.358(4)
C3 C2 1.372(4)
C3 H3 0.9300
C2 H2A 0.9300
C18 H18 0.9300
C9 C10 1.504(4)
C9 H9A 0.9700
C9 H9B 0.9700
C4 H4 0.9300
C12 C11 1.528(4)
C12 H12A 0.9700
C12 H12B 0.9700
C10 C11 1.522(4)
C10 H10A 0.9700
C10 H10B 0.9700
C11 H11A 0.9700
C11 H11B 0.9700

loop_
_geom_hbond_atom_site_label_D
_geom_hbond_atom_site_label_H
_geom_hbond_atom_site_label_A
_geom_hbond_site_symmetry_A
_geom_hbond_distance_DH
_geom_hbond_distance_HA
_geom_hbond_distance_DA
_geom_hbond_angle_DHA
_geom_hbond_publ_flag
O1 H1 N1 1_555 0.82 1.87 2.599(3) 148 yes
O2 H2 N2 1_555 0.82 1.84 2.577(3) 148 yes

loop_
_cod_related_entry_id
_cod_related_entry_database
_cod_related_entry_code
1 ChemSpider 30657208
